data_2015221
loop_
_publ_author_name
'Graham Smith'
' Urs D. Wermuth '
' Jonathan M. White '

_publ_section_title
;
 Hydrogen bonding in brucinium dihydrogen citrate trihydrate at 130 K
;
_journal_coeditor_code TA1515
_journal_issue 11
_journal_name_full 'Acta Crystallographica Section C'
_journal_page_first o621
_journal_page_last o624
_journal_paper_doi 10.1107/S0108270105028222
_journal_volume 61
_journal_year 2005
_chemical_formula_iupac 'C23 H27 N2 O4 2+, C6 H7 O7 2-, 3H2 O'
_chemical_formula_moiety 'C23 H27 N2 O4 2+, C6 H7 O7 2-, 3H2 O'
_chemical_formula_sum 'C29 H40 N2 O14'
_chemical_formula_weight 640.63
_chemical_melting_point 492(2)
_chemical_name_common 'brucinium dihydrogen citrate trihydrate'
_chemical_name_systematic
;
2,3-dimethoxy-10-oxostrychnidinium dihydrogencitrate trihydrate
;
_space_group_IT_number 1
_symmetry_cell_setting triclinic
_symmetry_space_group_name_Hall 'P 1'
_symmetry_space_group_name_H-M 'P 1'
_atom_sites_solution_hydrogens geom
_atom_sites_solution_primary direct
_atom_sites_solution_secondary difmap
_audit_creation_method 'SHELXL97 (Sheldrick, 1997)'
_cell_angle_alpha 75.775(2)
_cell_angle_beta 80.917(2)
_cell_angle_gamma 81.553(2)
_cell_formula_units_Z 2
_cell_length_a 9.2355(8)
_cell_length_b 9.6894(8)
_cell_length_c 17.1446(15)
_cell_measurement_reflns_used 2391
_cell_measurement_temperature 130(2)
_cell_measurement_theta_max 25.50
_cell_measurement_theta_min 2.25
_cell_volume 1459.1(2)
_computing_cell_refinement 'SMART (Bruker, 2000)'
_computing_data_collection 'SMART (Bruker, 2000)'
_computing_data_reduction 'SAINT (Bruker, 1999)'
_computing_molecular_graphics 'PLATON (Spek, 2003)'
_computing_publication_material PLATON
_computing_structure_refinement 'SHELXL97 (Sheldrick, 1997) in WinGX  (Farrugia, 1999)'
_computing_structure_solution 'SHELXS97 (Sheldrick, 1997) in WinGX (Farrugia, 1999)'
_diffrn_ambient_temperature 130(2)
_diffrn_measured_fraction_theta_full 0.987
_diffrn_measured_fraction_theta_max 0.987
_diffrn_measurement_device_type 'Bruker SMART CCD area-detector'
_diffrn_measurement_method '\f and \w'
_diffrn_radiation_monochromator graphite
_diffrn_radiation_source 'sealed tube'
_diffrn_radiation_type MoK\a
_diffrn_radiation_wavelength 0.71073
_diffrn_reflns_av_R_equivalents 0.0309
_diffrn_reflns_av_sigmaI/netI 0.0709
_diffrn_reflns_limit_h_max 9
_diffrn_reflns_limit_h_min -10
_diffrn_reflns_limit_k_max 11
_diffrn_reflns_limit_k_min -11
_diffrn_reflns_limit_l_max 20
_diffrn_reflns_limit_l_min -17
_diffrn_reflns_number 7737
_diffrn_reflns_theta_full 25.00
_diffrn_reflns_theta_max 25.00
_diffrn_reflns_theta_min 2.18
_diffrn_standards_decay_% 0.0
_exptl_absorpt_coefficient_mu 0.117
_exptl_absorpt_correction_type none
_exptl_crystal_colour colourless
_exptl_crystal_density_diffrn 1.458
_exptl_crystal_density_method 'not measured'
_exptl_crystal_description block
_exptl_crystal_F_000 680
_exptl_crystal_size_max 0.45
_exptl_crystal_size_mid 0.40
_exptl_crystal_size_min 0.30
_refine_diff_density_max 0.321
_refine_diff_density_min -0.190
_refine_ls_extinction_method none
_refine_ls_goodness_of_fit_ref 0.919
_refine_ls_hydrogen_treatment mixed
_refine_ls_matrix_type full
_refine_ls_number_parameters 888
_refine_ls_number_reflns 5129
_refine_ls_number_restraints 3
_refine_ls_restrained_S_all 0.918
_refine_ls_R_factor_all 0.0481
_refine_ls_R_factor_gt 0.0403
_refine_ls_shift/su_max 0.027
_refine_ls_shift/su_mean 0.003
_refine_ls_structure_factor_coef Fsqd
_refine_ls_weighting_details 'calc w = 1/[\s^2^(Fo^2^)+(0.0266P)^2^] where P = (Fo^2^+2Fc^2^)/3'
_refine_ls_weighting_scheme calc
_refine_ls_wR_factor_gt 0.0729
_refine_ls_wR_factor_ref 0.0754
_reflns_number_gt 4354
_reflns_number_total 5129
_reflns_threshold_expression F^2^>2\s(F^2^)
_cod_data_source_file ta1515.cif
_cod_data_source_block I
_cod_depositor_comments
;
The following automatic conversions were performed:

'_chemical_melting_point' value '489.9--494.1' was changed to
'492(2)' - the average value was taken and precision was estimated.

Automatic conversion script
Id: cif_fix_values 1646 2011-03-28 12:23:43Z adriana 

The following automatic conversions were performed:

'_chemical_melting_point' value '489.9--494.1' was changed to
'492(2)' - the average value was taken and precision was estimated.

Automatic conversion script
Id: cif_fix_values 1715 2011-07-08 13:25:40Z adriana 
;
_cod_database_code 2015221
_cod_database_fobs_code 2015221

loop_
_symmetry_equiv_pos_as_xyz
'x, y, z'

loop_
_atom_site_aniso_label
_atom_site_aniso_U_11
_atom_site_aniso_U_22
_atom_site_aniso_U_33
_atom_site_aniso_U_12
_atom_site_aniso_U_13
_atom_site_aniso_U_23
O2A 0.0278(17) 0.0226(15) 0.0293(18) 0.0092(13) -0.0056(13) -0.0078(13)
O3A 0.0275(16) 0.0217(14) 0.0246(18) 0.0059(12) -0.0082(13) -0.0050(13)
O24A 0.0222(16) 0.0311(16) 0.0250(18) 0.0024(13) -0.0066(12) -0.0044(13)
O25A 0.0316(17) 0.0227(14) 0.0177(17) 0.0016(12) -0.0049(12) -0.0060(12)
N9A 0.0222(18) 0.0172(16) 0.0167(19) 0.0009(14) -0.0052(14) -0.0018(14)
N19A 0.027(2) 0.0292(19) 0.019(2) 0.0015(15) -0.0063(15) -0.0096(16)
C1A 0.025(2) 0.017(2) 0.020(2) -0.0016(17) 0.0046(18) -0.0056(18)
C2A 0.018(2) 0.017(2) 0.024(2) -0.0009(17) 0.0012(18) -0.0023(18)
C3A 0.020(2) 0.022(2) 0.022(2) -0.0045(18) -0.0058(18) 0.0021(19)
C4A 0.020(2) 0.018(2) 0.021(2) -0.0032(17) -0.0002(17) -0.0021(18)
C5A 0.019(2) 0.018(2) 0.021(2) -0.0015(17) 0.0006(17) -0.0001(18)
C6A 0.023(2) 0.019(2) 0.015(2) -0.0045(18) 0.0012(17) -0.0031(18)
C7A 0.018(2) 0.021(2) 0.022(2) 0.0012(17) -0.0014(17) -0.0058(18)
C8A 0.013(2) 0.024(2) 0.020(2) -0.0011(17) 0.0002(16) -0.0031(18)
C10A 0.017(2) 0.024(2) 0.020(2) -0.0037(18) 0.0022(17) -0.0058(19)
C11A 0.019(2) 0.021(2) 0.025(3) 0.0026(17) -0.0038(18) -0.0030(18)
C12A 0.023(2) 0.022(2) 0.026(3) -0.0041(18) -0.0078(18) -0.0032(19)
C13A 0.019(2) 0.025(2) 0.020(2) -0.0040(17) -0.0021(17) -0.0043(18)
C14A 0.024(2) 0.020(2) 0.017(2) -0.0031(18) 0.0003(17) 0.0014(17)
C15A 0.022(2) 0.034(2) 0.019(2) -0.0030(19) -0.0012(17) -0.0041(19)
C16A 0.014(2) 0.030(2) 0.027(3) 0.0029(17) -0.0067(17) -0.0102(19)
C17A 0.023(2) 0.023(2) 0.023(2) -0.0006(18) 0.0017(17) -0.0117(18)
C18A 0.021(2) 0.036(2) 0.023(3) -0.0032(19) 0.0000(18) -0.010(2)
C20A 0.030(3) 0.036(2) 0.020(2) 0.001(2) -0.0104(19) -0.001(2)
C21A 0.025(2) 0.025(2) 0.018(2) -0.0041(18) -0.0034(18) 0.0005(18)
C22A 0.027(2) 0.030(2) 0.024(3) -0.002(2) -0.0110(19) 0.001(2)
C23A 0.028(3) 0.025(2) 0.026(3) 0.0039(19) -0.0096(19) -0.002(2)
C25A 0.038(3) 0.041(3) 0.033(3) 0.018(2) -0.001(2) -0.004(2)
C26A 0.030(3) 0.028(2) 0.027(3) 0.0021(19) -0.010(2) -0.001(2)
O2B 0.0252(16) 0.0277(15) 0.0327(19) 0.0092(13) -0.0067(13) -0.0054(14)
O3B 0.0229(16) 0.0280(15) 0.0284(18) 0.0046(13) -0.0051(13) -0.0091(14)
O24B 0.0392(18) 0.0283(16) 0.0243(18) 0.0113(13) -0.0110(14) -0.0097(14)
O25B 0.0268(17) 0.0319(16) 0.0189(17) 0.0031(13) -0.0059(12) -0.0035(13)
N9B 0.0229(19) 0.0157(16) 0.022(2) 0.0018(14) -0.0051(15) -0.0031(15)
N19B 0.029(2) 0.0218(18) 0.024(2) -0.0004(16) -0.0109(17) -0.0028(16)
C1B 0.016(2) 0.025(2) 0.019(2) 0.0028(17) -0.0054(17) 0.0031(18)
C2B 0.017(2) 0.019(2) 0.025(3) 0.0009(17) 0.0008(18) -0.0019(18)
C3B 0.015(2) 0.020(2) 0.025(3) -0.0040(17) -0.0015(17) -0.0013(19)
C4B 0.018(2) 0.021(2) 0.020(2) -0.0048(17) -0.0047(17) 0.0011(18)
C5B 0.020(2) 0.023(2) 0.027(3) -0.0023(18) 0.0013(18) -0.0066(19)
C6B 0.020(2) 0.019(2) 0.017(2) -0.0051(17) 0.0014(17) 0.0010(17)
C7B 0.021(2) 0.023(2) 0.018(2) 0.0001(17) -0.0076(17) -0.0016(18)
C8B 0.027(2) 0.018(2) 0.017(2) 0.0018(18) -0.0046(18) -0.0032(17)
C10B 0.020(2) 0.026(2) 0.018(2) -0.0087(18) -0.0019(17) 0.0044(19)
C11B 0.021(2) 0.022(2) 0.023(2) -0.0001(18) -0.0047(17) -0.0058(18)
C12B 0.022(2) 0.022(2) 0.023(2) 0.0026(17) -0.0047(18) -0.0037(18)
C13B 0.020(2) 0.017(2) 0.019(2) -0.0031(16) -0.0035(17) -0.0028(17)
C14B 0.015(2) 0.024(2) 0.025(2) -0.0014(17) -0.0001(17) -0.0043(18)
C15B 0.027(2) 0.018(2) 0.017(2) -0.0013(18) -0.0035(17) -0.0005(17)
C16B 0.026(2) 0.017(2) 0.025(3) 0.0023(17) -0.0053(18) -0.0054(18)
C17B 0.022(2) 0.023(2) 0.030(3) 0.0031(18) -0.0078(19) -0.0024(19)
C18B 0.030(3) 0.028(2) 0.032(3) -0.007(2) -0.010(2) -0.003(2)
C20B 0.037(3) 0.028(2) 0.022(3) -0.003(2) -0.006(2) -0.0096(19)
C21B 0.031(3) 0.025(2) 0.014(2) -0.004(2) -0.0015(18) -0.0009(18)
C22B 0.037(3) 0.030(2) 0.020(3) 0.000(2) -0.0049(19) -0.0091(19)
C23B 0.042(3) 0.040(3) 0.029(3) 0.016(2) -0.009(2) -0.015(2)
C25B 0.041(3) 0.036(3) 0.045(3) 0.017(2) -0.012(2) -0.001(2)
C26B 0.025(2) 0.037(2) 0.024(3) 0.000(2) -0.0059(18) -0.007(2)
O3C 0.0280(19) 0.0245(16) 0.034(2) -0.0005(14) -0.0098(15) -0.0068(13)
O11C 0.0427(19) 0.0377(17) 0.0202(18) -0.0130(15) -0.0061(14) 0.0049(14)
O12C 0.0283(18) 0.0326(16) 0.0294(18) -0.0038(14) -0.0096(13) -0.0028(14)
O31C 0.0216(16) 0.0295(15) 0.0291(18) -0.0049(13) -0.0002(13) -0.0010(13)
O32C 0.0297(17) 0.0206(15) 0.0309(18) -0.0018(12) 0.0007(13) -0.0077(13)
O51C 0.052(2) 0.0283(17) 0.0244(19) 0.0043(15) 0.0017(15) -0.0044(15)
O52C 0.052(2) 0.0284(18) 0.034(2) 0.0011(16) -0.0016(15) 0.0017(15)
C1C 0.025(2) 0.024(2) 0.024(3) 0.0004(19) -0.0040(19) -0.0103(19)
C2C 0.021(2) 0.025(2) 0.020(2) -0.0010(17) 0.0001(17) -0.0054(18)
C3C 0.023(2) 0.018(2) 0.022(2) -0.0023(17) -0.0022(17) -0.0057(18)
C4C 0.021(2) 0.028(2) 0.024(3) -0.0020(18) -0.0053(18) -0.0041(19)
C5C 0.023(2) 0.034(3) 0.031(3) -0.003(2) -0.011(2) -0.008(2)
C31C 0.026(2) 0.026(2) 0.013(2) -0.0006(19) -0.0048(17) -0.0010(18)
O3D 0.0282(18) 0.0328(17) 0.047(2) -0.0009(14) -0.0122(15) -0.0114(15)
O11D 0.0237(18) 0.0402(18) 0.0198(17) 0.0058(14) -0.0043(13) -0.0010(14)
O12D 0.0269(19) 0.064(2) 0.032(2) 0.0132(16) -0.0005(14) 0.0016(17)
O31D 0.0255(16) 0.0257(15) 0.0245(18) 0.0054(13) -0.0067(13) 0.0019(13)
O32D 0.0387(19) 0.0313(17) 0.039(2) -0.0118(14) 0.0011(14) -0.0112(15)
O51D 0.0351(19) 0.0360(17) 0.0191(18) 0.0061(14) 0.0003(14) 0.0041(15)
O52D 0.0311(18) 0.0496(19) 0.033(2) 0.0134(16) -0.0022(14) 0.0131(16)
C1D 0.026(3) 0.027(2) 0.030(3) 0.002(2) -0.008(2) -0.007(2)
C2D 0.031(3) 0.039(3) 0.021(3) 0.008(2) -0.0042(19) -0.002(2)
C3D 0.022(2) 0.025(2) 0.025(3) 0.0036(18) -0.0038(18) -0.0006(19)
C4D 0.023(2) 0.029(2) 0.026(3) -0.0009(19) -0.0029(19) 0.003(2)
C5D 0.026(3) 0.034(3) 0.020(3) -0.009(2) -0.001(2) 0.000(2)
C31D 0.030(3) 0.035(3) 0.012(2) -0.009(2) 0.0003(18) 0.0063(19)
O1W 0.035(2) 0.0373(19) 0.048(2) -0.0090(17) -0.0103(17) -0.0007(17)
O2W 0.034(2) 0.0271(19) 0.045(2) -0.0012(17) 0.0061(17) -0.0013(17)
O3W 0.051(2) 0.053(2) 0.065(3) -0.0064(19) -0.003(2) -0.022(2)
O4W 0.064(3) 0.062(3) 0.064(3) -0.022(2) 0.007(2) -0.032(2)
O5W 0.069(3) 0.052(2) 0.108(4) -0.010(2) -0.007(2) -0.032(2)
O6W 0.053(2) 0.051(2) 0.065(3) 0.0046(18) -0.0221(19) -0.0214(19)

loop_
_atom_site_label
_atom_site_fract_x
_atom_site_fract_y
_atom_site_fract_z
_atom_site_U_iso_or_equiv
_atom_site_thermal_displace_type
_atom_site_calc_flag
_atom_site_refinement_flags
_atom_site_occupancy
_atom_site_type_symbol
O2A 0.9584(3) 0.4209(2) 0.66281(17) 0.0273(10) Uani . . 1.000 O
O3A 0.8658(3) 0.5248(2) 0.78871(16) 0.0250(9) Uani . . 1.000 O
O24A 0.2218(3) 1.1199(3) 0.51304(16) 0.0266(10) Uani . . 1.000 O
O25A 0.4577(3) 0.9378(3) 0.74584(16) 0.0240(9) Uani . . 1.000 O
N9A 0.4700(3) 0.8285(3) 0.64144(18) 0.0191(10) Uani . . 1.000 N
N19A 0.4633(3) 0.7157(3) 0.39567(19) 0.0245(11) Uani . . 1.000 N
C1A 0.7577(4) 0.5568(4) 0.5906(2) 0.0213(12) Uani . . 1.000 C
C2A 0.8350(4) 0.5182(4) 0.6566(2) 0.0206(12) Uani . . 1.000 C
C3A 0.7875(4) 0.5768(4) 0.7245(2) 0.0220(12) Uani . . 1.000 C
C4A 0.6665(4) 0.6807(4) 0.7254(2) 0.0202(12) Uani . . 1.000 C
C5A 0.5925(4) 0.7220(4) 0.6561(2) 0.0205(12) Uani . . 1.000 C
C6A 0.6344(4) 0.6593(4) 0.5909(2) 0.0193(12) Uani . . 1.000 C
C7A 0.5238(4) 0.7097(4) 0.5306(2) 0.0207(12) Uani . . 1.000 C
C8A 0.4355(4) 0.8432(4) 0.5582(2) 0.0197(12) Uani . . 1.000 C
C10A 0.4251(4) 0.9373(4) 0.6794(2) 0.0206(12) Uani . . 1.000 C
C11A 0.3274(4) 1.0592(4) 0.6335(2) 0.0225(14) Uani . . 1.000 C
C12A 0.3631(4) 1.1025(4) 0.5412(2) 0.0234(14) Uani . . 1.000 C
C13A 0.4752(4) 0.9908(4) 0.5099(2) 0.0214(12) Uani . . 1.000 C
C14A 0.5037(4) 1.0012(4) 0.4181(2) 0.0216(12) Uani . . 1.000 C
C15A 0.6363(4) 0.8888(4) 0.4032(2) 0.0255(12) Uani . . 1.000 C
C16A 0.5874(4) 0.7408(4) 0.4402(2) 0.0231(14) Uani . . 1.000 C
C17A 0.4230(4) 0.5938(4) 0.5355(2) 0.0226(12) Uani . . 1.000 C
C18A 0.3468(4) 0.6482(4) 0.4600(2) 0.0264(14) Uani . . 1.000 C
C20A 0.3997(4) 0.8509(4) 0.3404(2) 0.0293(14) Uani . . 1.000 C
C21A 0.3737(4) 0.9740(4) 0.3815(2) 0.0234(12) Uani . . 1.000 C
C22A 0.2453(4) 1.0570(4) 0.3837(2) 0.0275(14) Uani . . 1.000 C
C23A 0.2214(4) 1.1760(4) 0.4275(2) 0.0270(16) Uani . . 1.000 C
C25A 1.0212(5) 0.3744(5) 0.5911(3) 0.0408(17) Uani . . 1.000 C
C26A 0.8182(4) 0.5829(4) 0.8585(2) 0.0291(16) Uani . . 1.000 C
O2B 1.1856(3) -0.3448(3) 0.70410(17) 0.0297(10) Uani . . 1.000 O
O3B 1.0563(3) -0.2334(3) 0.57864(17) 0.0265(9) Uani . . 1.000 O
O24B 0.5135(3) 0.3586(3) 0.84260(17) 0.0307(10) Uani . . 1.000 O
O25B 0.6567(3) 0.1719(3) 0.61176(17) 0.0266(10) Uani . . 1.000 O
N9B 0.7861(3) 0.1370(3) 0.71849(19) 0.0206(11) Uani . . 1.000 N
N19B 0.9400(4) 0.0768(3) 0.9701(2) 0.0248(11) Uani . . 1.000 N
C1B 1.0653(4) -0.1591(4) 0.7739(2) 0.0216(12) Uani . . 1.000 C
C2B 1.0903(4) -0.2232(4) 0.7092(2) 0.0216(14) Uani . . 1.000 C
C3B 1.0186(4) -0.1638(4) 0.6401(2) 0.0206(14) Uani . . 1.000 C
C4B 0.9176(4) -0.0418(4) 0.6372(2) 0.0202(12) Uani . . 1.000 C
C5B 0.8897(4) 0.0173(4) 0.7050(2) 0.0237(14) Uani . . 1.000 C
C6B 0.9639(4) -0.0377(4) 0.7724(2) 0.0197(12) Uani . . 1.000 C
C7B 0.9254(4) 0.0551(4) 0.8328(2) 0.0209(12) Uani . . 1.000 C
C8B 0.7838(4) 0.1533(4) 0.8017(2) 0.0211(12) Uani . . 1.000 C
C10B 0.6687(4) 0.1908(4) 0.6786(2) 0.0224(12) Uani . . 1.000 C
C11B 0.5503(4) 0.2804(4) 0.7223(2) 0.0219(12) Uani . . 1.000 C
C12B 0.5187(4) 0.2303(4) 0.8146(2) 0.0229(12) Uani . . 1.000 C
C13B 0.6363(4) 0.1109(4) 0.8477(2) 0.0187(12) Uani . . 1.000 C
C14B 0.6370(4) 0.0625(4) 0.9400(2) 0.0219(12) Uani . . 1.000 C
C15B 0.7507(4) -0.0706(4) 0.9546(2) 0.0213(12) Uani . . 1.000 C
C16B 0.9025(4) -0.0249(4) 0.9220(2) 0.0228(14) Uani . . 1.000 C
C17B 1.0498(4) 0.1468(4) 0.8311(2) 0.0257(14) Uani . . 1.000 C
C18B 1.0110(5) 0.1969(4) 0.9093(3) 0.0296(16) Uani . . 1.000 C
C20B 0.8090(4) 0.1312(4) 1.0233(2) 0.0281(16) Uani . . 1.000 C
C21B 0.6761(4) 0.1742(4) 0.9782(2) 0.0240(14) Uani . . 1.000 C
C22B 0.5983(5) 0.3020(4) 0.9745(2) 0.0287(16) Uani . . 1.000 C
C23B 0.4684(5) 0.3459(5) 0.9266(3) 0.0374(17) Uani . . 1.000 C
C25B 1.2472(5) -0.4203(4) 0.7761(3) 0.0436(17) Uani . . 1.000 C
C26B 0.9793(4) -0.1777(4) 0.5088(2) 0.0287(14) Uani . . 1.000 C
O3C 0.7371(4) 0.2235(3) 0.26169(18) 0.0284(11) Uani . . 1.000 O
O11C 0.8301(3) 0.5679(3) 0.05305(17) 0.0345(10) Uani . . 1.000 O
O12C 0.6366(3) 0.4629(3) 0.12198(17) 0.0302(10) Uani . . 1.000 O
O31C 0.5080(3) 0.3871(3) 0.31579(16) 0.0279(9) Uani . . 1.000 O
O32C 0.6302(3) 0.5792(3) 0.29166(17) 0.0274(10) Uani . . 1.000 O
O51C 0.7242(3) 0.3342(3) 0.46259(19) 0.0368(11) Uani . . 1.000 O
O52C 0.8231(3) 0.1228(3) 0.43870(18) 0.0407(11) Uani . . 1.000 O
C1C 0.7616(4) 0.4900(4) 0.1194(2) 0.0237(14) Uani . . 1.000 C
C2C 0.8508(4) 0.4376(4) 0.1904(2) 0.0224(12) Uani . . 1.000 C
C3C 0.7665(4) 0.3598(4) 0.2690(2) 0.0209(12) Uani . . 1.000 C
C4C 0.8687(4) 0.3352(4) 0.3349(2) 0.0245(14) Uani . . 1.000 C
C5C 0.8040(4) 0.2518(5) 0.4165(3) 0.0284(16) Uani . . 1.000 C
C31C 0.6214(4) 0.4501(4) 0.2940(2) 0.0223(12) Uani . . 1.000 C
O3D 0.2779(3) 0.8571(3) 0.12479(19) 0.0350(11) Uani . . 1.000 O
O11D 0.2416(3) 0.5201(3) 0.32306(16) 0.0297(10) Uani . . 1.000 O
O12D 0.0693(3) 0.6613(3) 0.25768(18) 0.0455(11) Uani . . 1.000 O
O31D 0.0141(3) 0.8276(3) 0.08866(16) 0.0271(9) Uani . . 1.000 O
O32D 0.0889(3) 0.6074(3) 0.06809(18) 0.0356(11) Uani . . 1.000 O
O51D 0.4587(3) 0.7786(3) -0.10473(18) 0.0334(10) Uani . . 1.000 O
O52D 0.2532(3) 0.8990(3) -0.05697(19) 0.0440(11) Uani . . 1.000 O
C1D 0.1937(5) 0.6004(4) 0.2553(3) 0.0276(16) Uani . . 1.000 C
C2D 0.3017(5) 0.6070(4) 0.1797(2) 0.0323(17) Uani . . 1.000 C
C3D 0.2650(4) 0.7248(4) 0.1064(3) 0.0255(14) Uani . . 1.000 C
C4D 0.3786(4) 0.7026(4) 0.0338(2) 0.0279(14) Uani . . 1.000 C
C5D 0.3535(5) 0.8043(4) -0.0459(3) 0.0274(17) Uani . . 1.000 C
C31D 0.1083(5) 0.7217(5) 0.0864(2) 0.0275(16) Uani . . 1.000 C
O1W 0.5257(4) 0.9778(3) 0.1346(2) 0.0406(11) Uani . . 1.000 O
O2W 0.7622(4) 0.8169(3) 0.2036(2) 0.0381(11) Uani . . 1.000 O
O3W 0.9797(5) -0.0069(4) 0.2626(3) 0.0553(14) Uani . . 1.000 O
O4W 0.4606(4) 0.2307(5) 0.1834(3) 0.0604(17) Uani . . 1.000 O
O5W 0.2342(4) 0.3319(4) 0.0866(3) 0.0740(18) Uani . . 1.000 O
O6W 0.0861(4) 0.1063(3) 0.1002(2) 0.0543(14) Uani . . 1.000 O
H1A 0.78790 0.51430 0.54540 0.0260 Uiso . . 1.000 H
H4A 0.63500 0.72220 0.77090 0.0240 Uiso . . 1.000 H
H8A 0.32750 0.83910 0.55980 0.0240 Uiso . . 1.000 H
H12A 0.40420 1.19680 0.52580 0.0280 Uiso . . 1.000 H
H13A 0.57150 1.00180 0.52600 0.0250 Uiso . . 1.000 H
H14A 0.53180 1.09880 0.39030 0.0260 Uiso . . 1.000 H
H16A 0.67380 0.66780 0.43260 0.0280 Uiso . . 1.000 H
H19A 0.503(4) 0.650(4) 0.364(3) 0.040(11) Uiso . . 1.000 H
H22A 0.16860 1.04070 0.35730 0.0330 Uiso . . 1.000 H
H27A 0.32910 1.14470 0.65510 0.0270 Uiso . . 1.000 H
H28A 0.22500 1.03370 0.64610 0.0270 Uiso . . 1.000 H
H29A 0.66770 0.89970 0.34430 0.0310 Uiso . . 1.000 H
H30A 0.72060 0.90210 0.42880 0.0310 Uiso . . 1.000 H
H31A 0.48140 0.49970 0.53520 0.0270 Uiso . . 1.000 H
H32A 0.35040 0.58460 0.58510 0.0270 Uiso . . 1.000 H
H33A 0.31190 0.56830 0.44420 0.0320 Uiso . . 1.000 H
H34A 0.26130 0.71970 0.46900 0.0320 Uiso . . 1.000 H
H35A 0.46890 0.87450 0.29000 0.0350 Uiso . . 1.000 H
H36A 0.30540 0.83450 0.32550 0.0350 Uiso . . 1.000 H
H37A 0.30040 1.23950 0.40670 0.0330 Uiso . . 1.000 H
H38A 0.12570 1.23370 0.41720 0.0330 Uiso . . 1.000 H
H39A 1.03670 0.45800 0.54630 0.0610 Uiso . . 1.000 H
H40A 0.95420 0.31660 0.57760 0.0610 Uiso . . 1.000 H
H41A 1.11600 0.31650 0.60000 0.0610 Uiso . . 1.000 H
H42A 0.71650 0.56330 0.87960 0.0440 Uiso . . 1.000 H
H43A 0.82270 0.68660 0.84360 0.0440 Uiso . . 1.000 H
H44A 0.88270 0.53850 0.90030 0.0440 Uiso . . 1.000 H
H1B 1.11710 -0.19770 0.81950 0.0260 Uiso . . 1.000 H
H4B 0.86930 -0.00020 0.59050 0.0240 Uiso . . 1.000 H
H8B 0.79180 0.25550 0.80100 0.0250 Uiso . . 1.000 H
H12B 0.41970 0.19410 0.82910 0.0280 Uiso . . 1.000 H
H13B 0.61890 0.02460 0.82980 0.0220 Uiso . . 1.000 H
H14B 0.53730 0.03490 0.96580 0.0260 Uiso . . 1.000 H
H16B 0.97600 -0.11230 0.92970 0.0270 Uiso . . 1.000 H
H19B 1.005(4) 0.036(4) 1.009(3) 0.033(12) Uiso . . 1.000 H
H22B 0.62470 0.36650 1.00220 0.0350 Uiso . . 1.000 H
H27B 0.45730 0.28560 0.69940 0.0260 Uiso . . 1.000 H
H28B 0.57840 0.37900 0.70980 0.0260 Uiso . . 1.000 H
H29B 0.74580 -0.11490 1.01340 0.0250 Uiso . . 1.000 H
H30B 0.72950 -0.14200 0.92660 0.0250 Uiso . . 1.000 H
H31B 1.14750 0.08880 0.82950 0.0310 Uiso . . 1.000 H
H32B 1.05100 0.22910 0.78360 0.0310 Uiso . . 1.000 H
H33B 0.94160 0.28590 0.90180 0.0360 Uiso . . 1.000 H
H34B 1.10080 0.21580 0.92790 0.0360 Uiso . . 1.000 H
H37B 0.39750 0.27380 0.94600 0.0450 Uiso . . 1.000 H
H38B 0.41750 0.43890 0.93590 0.0450 Uiso . . 1.000 H
H39B 1.16760 -0.45120 0.81920 0.0650 Uiso . . 1.000 H
H40B 1.30330 -0.35710 0.79320 0.0650 Uiso . . 1.000 H
H41B 1.31290 -0.50430 0.76520 0.0650 Uiso . . 1.000 H
H42B 1.00920 -0.08330 0.48060 0.0430 Uiso . . 1.000 H
H43B 0.87270 -0.16870 0.52610 0.0430 Uiso . . 1.000 H
H44B 1.00350 -0.24310 0.47190 0.0430 Uiso . . 1.000 H
H71A 0.78670 0.05540 1.07260 0.0340 Uiso . . 1.000 H
H72A 0.83260 0.21480 1.04050 0.0340 Uiso . . 1.000 H
H3C 0.661(5) 0.227(5) 0.254(3) 0.06(2) Uiso . . 1.000 H
H11C 0.913(3) 0.581(3) 0.062(3) 0.065(10) Uiso . . 1.000 H
H21C 0.88840 0.52100 0.20100 0.0270 Uiso . . 1.000 H
H22C 0.93730 0.37220 0.17470 0.0270 Uiso . . 1.000 H
H41C 0.96360 0.28250 0.31730 0.0290 Uiso . . 1.000 H
H42C 0.88950 0.42920 0.34080 0.0290 Uiso . . 1.000 H
H51C 0.702(6) 0.280(6) 0.513(4) 0.11(2) Uiso . . 1.000 H
H3D 0.200(7) 0.900(6) 0.113(4) 0.081(12) Uiso . . 1.000 H
H11D 0.340(5) 0.482(4) 0.313(3) 0.047(14) Uiso . . 1.000 H
H21D 0.31130 0.51370 0.16440 0.0380 Uiso . . 1.000 H
H22D 0.39930 0.61900 0.19260 0.0380 Uiso . . 1.000 H
H41D 0.47750 0.71160 0.04610 0.0330 Uiso . . 1.000 H
H42D 0.37950 0.60360 0.02760 0.0330 Uiso . . 1.000 H
H51D 0.438(6) 0.844(5) -0.155(4) 0.085(19) Uiso . . 1.000 H
H11W 0.451(5) 0.926(4) 0.133(3) 0.039(14) Uiso . . 1.000 H
H12W 0.597(5) 0.919(5) 0.163(3) 0.059(17) Uiso . . 1.000 H
H21W 0.840(5) 0.814(5) 0.176(3) 0.044(17) Uiso . . 1.000 H
H22W 0.738(7) 0.742(7) 0.236(4) 0.081(16) Uiso . . 1.000 H
H31W 0.982(5) -0.100(6) 0.261(4) 0.090(15) Uiso . . 1.000 H
H32W 0.905(4) 0.065(4) 0.262(2) 0.074(12) Uiso . . 1.000 H
H41W 0.481(4) 0.151(4) 0.168(3) 0.072(10) Uiso . . 1.000 H
H42W 0.516(4) 0.304(4) 0.170(3) 0.075(10) Uiso . . 1.000 H
H51W 0.307(3) 0.299(3) 0.1180(18) 0.064(10) Uiso . . 1.000 H
H52W 0.187(3) 0.421(3) 0.081(2) 0.060(12) Uiso . . 1.000 H
H61W 0.136(3) 0.182(3) 0.0957(19) 0.070(13) Uiso . . 1.000 H
H62W 0.084(3) 0.070(3) 0.152(2) 0.074(10) Uiso . . 1.000 H

loop_
_atom_type_symbol
_atom_type_description
_atom_type_scat_dispersion_real
_atom_type_scat_dispersion_imag
_atom_type_scat_source
C C 0.0033 0.0016 'International Tables Vol C Tables 4.2.6.8 and 6.1.1.4'
H H 0.0000 0.0000 'International Tables Vol C Tables 4.2.6.8 and 6.1.1.4'
N N 0.0061 0.0033 'International Tables Vol C Tables 4.2.6.8 and 6.1.1.4'
O O 0.0106 0.0060 'International Tables Vol C Tables 4.2.6.8 and 6.1.1.4'

loop_
_geom_angle_atom_site_label_1
_geom_angle_atom_site_label_2
_geom_angle_atom_site_label_3
_geom_angle
_geom_angle_publ_flag
C2A O2A C25A 116.3(3) no
C3A O3A C26A 116.6(3) no
C12A O24A C23A 115.3(3) no
C2B O2B C25B 116.7(3) no
C3B O3B C26B 116.1(3) no
C12B O24B C23B 115.3(3) no
C3C O3C H3C 110(4) no
C1C O11C H11C 110(3) no
C5C O51C H51C 109(4) no
C3D O3D H3D 99(4) no
C1D O11D H11D 111(3) no
C5D O51D H51D 109(3) no
H11W O1W H12W 110(4) no
C8A N9A C10A 119.7(3) no
C5A N9A C10A 126.9(3) no
C5A N9A C8A 109.2(3) no
C18A N19A C20A 111.9(3) no
C16A N19A C18A 107.0(3) no
C16A N19A C20A 113.3(3) no
H21W O2W H22W 119(6) no
C16A N19A H19A 108(2) no
C18A N19A H19A 108(3) no
C20A N19A H19A 108(3) no
C5B N9B C10B 125.7(3) no
C5B N9B C8B 109.6(3) no
C8B N9B C10B 119.8(3) no
C18B N19B C20B 112.4(3) no
C16B N19B C18B 107.0(3) no
C16B N19B C20B 113.5(3) no
H31W O3W H32W 132(4) no
C16B N19B H19B 116(2) no
C18B N19B H19B 108(3) no
C20B N19B H19B 100(3) no
H41W O4W H42W 126(4) no
H51W O5W H52W 123(3) no
H61W O6W H62W 100(3) no
C2A C1A C6A 119.2(3) no
O2A C2A C3A 115.0(3) no
C1A C2A C3A 120.5(4) no
O2A C2A C1A 124.5(3) no
C2A C3A C4A 121.1(3) no
O3A C3A C2A 116.0(3) no
O3A C3A C4A 122.9(3) no
C3A C4A C5A 117.3(3) no
N9A C5A C4A 127.8(3) no
N9A C5A C6A 110.5(3) no
C4A C5A C6A 121.7(4) no
C5A C6A C7A 110.2(3) no
C1A C6A C7A 129.5(3) no
C1A C6A C5A 120.1(3) no
C6A C7A C16A 116.4(3) no
C6A C7A C8A 102.4(3) no
C16A C7A C17A 101.8(3) no
C8A C7A C16A 113.6(3) no
C8A C7A C17A 111.5(3) no
C6A C7A C17A 111.4(3) no
C7A C8A C13A 117.3(3) no
N9A C8A C7A 104.7(3) no
N9A C8A C13A 106.4(3) no
O25A C10A N9A 123.7(3) no
N9A C10A C11A 114.2(3) no
O25A C10A C11A 122.0(3) no
C10A C11A C12A 118.1(3) no
O24A C12A C11A 103.7(3) no
O24A C12A C13A 114.5(3) no
C11A C12A C13A 110.8(3) no
C8A C13A C14A 112.7(3) no
C12A C13A C14A 118.3(3) no
C8A C13A C12A 107.5(3) no
C13A C14A C21A 114.7(3) no
C15A C14A C21A 109.0(3) no
C13A C14A C15A 106.9(3) no
C14A C15A C16A 107.9(3) no
C7A C16A C15A 116.9(3) no
N19A C16A C7A 104.8(3) no
N19A C16A C15A 110.1(3) no
C7A C17A C18A 103.6(3) no
N19A C18A C17A 104.8(3) no
N19A C20A C21A 110.8(3) no
C20A C21A C22A 121.7(3) no
C14A C21A C22A 122.1(3) no
C14A C21A C20A 116.2(3) no
C21A C22A C23A 120.4(3) no
O24A C23A C22A 110.6(3) no
C6A C1A H1A 120.00 no
C2A C1A H1A 120.00 no
C5A C4A H4A 121.00 no
C3A C4A H4A 121.00 no
C7A C8A H8A 109.00 no
C13A C8A H8A 109.00 no
N9A C8A H8A 109.00 no
H27A C11A H28A 107.00 no
C12A C11A H28A 108.00 no
C10A C11A H28A 108.00 no
C12A C11A H27A 108.00 no
C10A C11A H27A 108.00 no
O24A C12A H12A 109.00 no
C11A C12A H12A 109.00 no
C13A C12A H12A 109.00 no
C8A C13A H13A 106.00 no
C12A C13A H13A 106.00 no
C14A C13A H13A 106.00 no
C21A C14A H14A 109.00 no
C15A C14A H14A 109.00 no
C13A C14A H14A 109.00 no
H29A C15A H30A 108.00 no
C14A C15A H29A 110.00 no
C14A C15A H30A 110.00 no
C16A C15A H29A 110.00 no
C16A C15A H30A 110.00 no
N19A C16A H16A 108.00 no
C7A C16A H16A 108.00 no
C15A C16A H16A 108.00 no
C7A C17A H31A 111.00 no
C18A C17A H32A 111.00 no
H31A C17A H32A 109.00 no
C18A C17A H31A 111.00 no
C7A C17A H32A 111.00 no
C17A C18A H34A 111.00 no
N19A C18A H33A 111.00 no
N19A C18A H34A 111.00 no
C17A C18A H33A 111.00 no
H33A C18A H34A 109.00 no
C21A C20A H36A 110.00 no
C21A C20A H35A 109.00 no
N19A C20A H36A 109.00 no
N19A C20A H35A 109.00 no
H35A C20A H36A 108.00 no
C21A C22A H22A 120.00 no
C23A C22A H22A 120.00 no
O24A C23A H37A 110.00 no
H37A C23A H38A 108.00 no
C22A C23A H38A 109.00 no
O24A C23A H38A 110.00 no
C22A C23A H37A 110.00 no
O2A C25A H39A 109.00 no
O2A C25A H40A 109.00 no
H39A C25A H40A 109.00 no
O2A C25A H41A 109.00 no
H40A C25A H41A 109.00 no
H39A C25A H41A 109.00 no
O3A C26A H42A 109.00 no
H42A C26A H43A 110.00 no
H42A C26A H44A 109.00 no
O3A C26A H44A 109.00 no
H43A C26A H44A 110.00 no
O3A C26A H43A 109.00 no
C2B C1B C6B 119.8(3) no
O2B C2B C3B 114.2(3) no
O2B C2B C1B 125.2(3) no
C1B C2B C3B 120.6(4) no
O3B C3B C4B 124.2(3) no
O3B C3B C2B 115.3(3) no
C2B C3B C4B 120.5(3) no
C3B C4B C5B 117.7(3) no
N9B C5B C6B 109.6(3) no
N9B C5B C4B 128.3(3) no
C4B C5B C6B 122.2(4) no
C1B C6B C7B 129.3(3) no
C1B C6B C5B 119.3(3) no
C5B C6B C7B 111.3(3) no
C6B C7B C17B 112.2(3) no
C8B C7B C16B 114.2(3) no
C6B C7B C8B 101.8(3) no
C8B C7B C17B 110.7(3) no
C6B C7B C16B 115.6(3) no
C16B C7B C17B 102.6(3) no
N9B C8B C7B 104.8(3) no
C7B C8B C13B 115.8(3) no
N9B C8B C13B 106.5(3) no
O25B C10B C11B 121.6(3) no
N9B C10B C11B 114.5(3) no
O25B C10B N9B 123.9(4) no
C10B C11B C12B 117.3(3) no
O24B C12B C11B 103.5(3) no
C11B C12B C13B 111.1(3) no
O24B C12B C13B 114.2(3) no
C8B C13B C12B 106.5(3) no
C12B C13B C14B 118.7(3) no
C8B C13B C14B 113.6(3) no
C13B C14B C15B 106.4(3) no
C13B C14B C21B 114.1(3) no
C15B C14B C21B 109.5(3) no
C14B C15B C16B 108.4(3) no
N19B C16B C7B 105.4(3) no
C7B C16B C15B 116.6(3) no
N19B C16B C15B 110.0(3) no
C7B C17B C18B 103.6(3) no
N19B C18B C17B 105.9(3) no
N19B C20B C21B 110.5(3) no
C14B C21B C22B 123.2(3) no
C14B C21B C20B 115.6(3) no
C20B C21B C22B 121.2(4) no
C21B C22B C23B 120.7(4) no
O24B C23B C22B 111.5(4) no
C2B C1B H1B 120.00 no
C6B C1B H1B 120.00 no
C5B C4B H4B 121.00 no
C3B C4B H4B 121.00 no
C7B C8B H8B 110.00 no
N9B C8B H8B 110.00 no
C13B C8B H8B 110.00 no
C10B C11B H28B 108.00 no
C12B C11B H27B 108.00 no
C10B C11B H27B 108.00 no
H27B C11B H28B 107.00 no
C12B C11B H28B 108.00 no
O24B C12B H12B 109.00 no
C13B C12B H12B 109.00 no
C11B C12B H12B 109.00 no
C8B C13B H13B 106.00 no
C14B C13B H13B 106.00 no
C12B C13B H13B 106.00 no
C13B C14B H14B 109.00 no
C15B C14B H14B 109.00 no
C21B C14B H14B 109.00 no
C16B C15B H29B 110.00 no
C16B C15B H30B 110.00 no
H29B C15B H30B 108.00 no
C14B C15B H30B 110.00 no
C14B C15B H29B 110.00 no
C7B C16B H16B 108.00 no
C15B C16B H16B 108.00 no
N19B C16B H16B 108.00 no
C7B C17B H31B 111.00 no
C7B C17B H32B 111.00 no
C18B C17B H32B 111.00 no
H31B C17B H32B 109.00 no
C18B C17B H31B 111.00 no
C17B C18B H34B 111.00 no
C17B C18B H33B 111.00 no
H33B C18B H34B 109.00 no
N19B C18B H33B 111.00 no
N19B C18B H34B 111.00 no
N19B C20B H72A 110.00 no
N19B C20B H71A 110.00 no
C21B C20B H72A 110.00 no
H71A C20B H72A 108.00 no
C21B C20B H71A 110.00 no
C23B C22B H22B 120.00 no
C21B C22B H22B 120.00 no
O24B C23B H37B 109.00 no
C22B C23B H38B 109.00 no
C22B C23B H37B 109.00 no
O24B C23B H38B 109.00 no
H37B C23B H38B 108.00 no
H39B C25B H40B 110.00 no
O2B C25B H41B 109.00 no
H39B C25B H41B 110.00 no
H40B C25B H41B 109.00 no
O2B C25B H39B 109.00 no
O2B C25B H40B 109.00 no
O3B C26B H42B 110.00 no
O3B C26B H43B 110.00 no
H42B C26B H43B 109.00 no
O3B C26B H44B 110.00 no
H42B C26B H44B 109.00 no
H43B C26B H44B 109.00 no
O11C C1C C2C 115.3(3) no
O12C C1C C2C 123.2(3) no
O11C C1C O12C 121.4(3) no
C1C C2C C3C 115.0(3) no
C4C C3C C31C 109.1(3) no
C2C C3C C4C 106.4(3) no
C2C C3C C31C 111.9(3) no
O3C C3C C4C 108.2(3) no
O3C C3C C31C 110.6(3) no
O3C C3C C2C 110.5(3) no
C3C C4C C5C 113.1(3) no
O51C C5C O52C 122.5(4) no
O51C C5C C4C 113.5(4) no
O52C C5C C4C 124.0(4) no
O31C C31C O32C 126.4(4) no
O31C C31C C3C 117.1(3) no
O32C C31C C3C 116.5(3) no
C1C C2C H22C 109.00 no
C3C C2C H21C 109.00 no
H21C C2C H22C 107.00 no
C3C C2C H22C 109.00 no
C1C C2C H21C 109.00 no
C3C C4C H41C 109.00 no
C5C C4C H42C 109.00 no
C3C C4C H42C 109.00 no
H41C C4C H42C 108.00 no
C5C C4C H41C 109.00 no
O11D C1D O12D 119.7(4) no
O12D C1D C2D 124.6(4) no
O11D C1D C2D 115.7(4) no
C1D C2D C3D 116.5(4) no
C2D C3D C4D 108.1(3) no
O3D C3D C31D 110.9(3) no
O3D C3D C2D 107.1(4) no
C4D C3D C31D 109.5(3) no
C2D C3D C31D 111.6(3) no
O3D C3D C4D 109.6(3) no
C3D C4D C5D 115.6(3) no
O51D C5D C4D 111.2(4) no
O52D C5D C4D 126.0(4) no
O51D C5D O52D 122.8(4) no
O31D C31D O32D 125.9(4) no
O32D C31D C3D 114.6(4) no
O31D C31D C3D 119.6(4) no
C3D C2D H21D 108.00 no
C1D C2D H22D 108.00 no
C1D C2D H21D 108.00 no
C3D C2D H22D 108.00 no
H21D C2D H22D 107.00 no
H41D C4D H42D 107.00 no
C3D C4D H41D 108.00 no
C3D C4D H42D 108.00 no
C5D C4D H41D 108.00 no
C5D C4D H42D 108.00 no

loop_
_geom_bond_atom_site_label_1
_geom_bond_atom_site_label_2
_geom_bond_site_symmetry_1
_geom_bond_site_symmetry_2
_geom_bond_distance
_geom_bond_publ_flag
O2A C2A . . 1.368(5) no
O2A C25A . . 1.422(6) no
O3A C3A . . 1.364(4) no
O3A C26A . . 1.426(4) no
O24A C12A . . 1.435(5) no
O24A C23A . . 1.434(4) no
O25A C10A . . 1.225(4) no
O2B C25B . . 1.428(6) no
O2B C2B . . 1.376(5) no
O3B C3B . . 1.360(5) no
O3B C26B . . 1.439(4) no
O24B C23B . . 1.415(6) no
O24B C12B . . 1.431(5) no
O25B C10B . . 1.228(4) no
O3C C3C . . 1.425(5) no
O11C C1C . . 1.325(4) no
O12C C1C . . 1.213(5) no
O31C C31C . . 1.250(5) no
O32C C31C . . 1.256(5) no
O51C C5C . . 1.326(6) no
O52C C5C . . 1.209(6) no
O3C H3C . . 0.73(5) no
O11C H11C . . 0.84(3) no
O51C H51C . . 0.90(6) no
O3D C3D . . 1.419(5) no
O11D C1D . . 1.330(6) no
O12D C1D . . 1.212(5) no
O31D C31D . . 1.248(6) no
O32D C31D . . 1.267(6) no
O51D C5D . . 1.329(6) no
O52D C5D . . 1.207(5) no
O3D H3D . . 0.81(6) no
O11D H11D . . 0.94(5) no
O51D H51D . . 0.96(6) no
O1W H11W . . 0.92(4) no
O1W H12W . . 0.92(5) no
N9A C10A . . 1.353(5) no
N9A C5A . . 1.424(5) no
N9A C8A . . 1.480(4) no
N19A C18A . . 1.510(5) no
N19A C16A . . 1.551(5) no
N19A C20A . . 1.516(5) no
O2W H21W . . 0.80(5) no
O2W H22W . . 0.83(7) no
N19A H19A . . 0.93(4) no
N9B C10B . . 1.345(5) no
N9B C5B . . 1.432(5) no
N9B C8B . . 1.470(5) no
N19B C18B . . 1.511(6) no
N19B C16B . . 1.537(5) no
N19B C20B . . 1.508(5) no
O3W H31W . . 0.91(6) no
O3W H32W . . 0.91(4) no
N19B H19B . . 0.94(4) no
O4W H42W . . 0.90(4) no
O4W H41W . . 0.86(4) no
O5W H51W . . 0.90(3) no
O5W H52W . . 0.90(3) no
O6W H61W . . 0.90(3) no
O6W H62W . . 0.87(3) no
C1A C2A . . 1.378(5) no
C1A C6A . . 1.397(5) no
C2A C3A . . 1.400(5) no
C3A C4A . . 1.391(5) no
C4A C5A . . 1.408(5) no
C5A C6A . . 1.377(5) no
C6A C7A . . 1.513(5) no
C7A C16A . . 1.540(5) no
C7A C8A . . 1.559(5) no
C7A C17A . . 1.540(5) no
C8A C13A . . 1.530(5) no
C10A C11A . . 1.511(5) no
C11A C12A . . 1.529(5) no
C12A C13A . . 1.521(5) no
C13A C14A . . 1.535(5) no
C14A C21A . . 1.522(5) no
C14A C15A . . 1.548(5) no
C15A C16A . . 1.522(5) no
C17A C18A . . 1.514(5) no
C20A C21A . . 1.501(5) no
C21A C22A . . 1.332(5) no
C22A C23A . . 1.497(5) no
C1A H1A . . 0.9500 no
C4A H4A . . 0.9500 no
C8A H8A . . 1.0000 no
C11A H28A . . 0.9900 no
C11A H27A . . 0.9900 no
C12A H12A . . 1.0000 no
C13A H13A . . 1.0000 no
C14A H14A . . 1.0000 no
C15A H29A . . 0.9900 no
C15A H30A . . 0.9900 no
C16A H16A . . 1.0000 no
C17A H31A . . 0.9900 no
C17A H32A . . 0.9900 no
C18A H34A . . 0.9900 no
C18A H33A . . 0.9900 no
C20A H36A . . 0.9900 no
C20A H35A . . 0.9900 no
C22A H22A . . 0.9500 no
C23A H37A . . 0.9900 no
C23A H38A . . 0.9900 no
C25A H39A . . 0.9800 no
C25A H41A . . 0.9800 no
C25A H40A . . 0.9800 no
C26A H43A . . 0.9800 no
C26A H44A . . 0.9800 no
C26A H42A . . 0.9800 no
C1B C2B . . 1.373(5) no
C1B C6B . . 1.389(5) no
C2B C3B . . 1.405(5) no
C3B C4B . . 1.390(5) no
C4B C5B . . 1.391(5) no
C5B C6B . . 1.389(5) no
C6B C7B . . 1.502(5) no
C7B C16B . . 1.532(5) no
C7B C8B . . 1.583(5) no
C7B C17B . . 1.545(5) no
C8B C13B . . 1.521(5) no
C10B C11B . . 1.514(5) no
C11B C12B . . 1.531(5) no
C12B C13B . . 1.531(5) no
C13B C14B . . 1.537(5) no
C14B C21B . . 1.506(5) no
C14B C15B . . 1.535(5) no
C15B C16B . . 1.512(5) no
C17B C18B . . 1.510(6) no
C20B C21B . . 1.506(5) no
C21B C22B . . 1.330(6) no
C22B C23B . . 1.511(6) no
C1B H1B . . 0.9500 no
C4B H4B . . 0.9500 no
C8B H8B . . 1.0000 no
C11B H28B . . 0.9900 no
C11B H27B . . 0.9900 no
C12B H12B . . 1.0000 no
C13B H13B . . 1.0000 no
C14B H14B . . 1.0000 no
C15B H30B . . 0.9900 no
C15B H29B . . 0.9900 no
C16B H16B . . 1.0000 no
C17B H31B . . 0.9900 no
C17B H32B . . 0.9900 no
C18B H34B . . 0.9900 no
C18B H33B . . 0.9900 no
C20B H72A . . 0.9900 no
C20B H71A . . 0.9900 no
C22B H22B . . 0.9500 no
C23B H38B . . 0.9900 no
C23B H37B . . 0.9900 no
C25B H41B . . 0.9800 no
C25B H39B . . 0.9800 no
C25B H40B . . 0.9800 no
C26B H42B . . 0.9800 no
C26B H43B . . 0.9800 no
C26B H44B . . 0.9800 no
C1C C2C . . 1.519(5) no
C2C C3C . . 1.527(5) no
C3C C31C . . 1.550(5) no
C3C C4C . . 1.537(5) no
C4C C5C . . 1.513(6) no
C2C H21C . . 0.9900 no
C2C H22C . . 0.9900 no
C4C H42C . . 0.9900 no
C4C H41C . . 0.9900 no
C1D C2D . . 1.500(6) no
C2D C3D . . 1.521(6) no
C3D C4D . . 1.533(6) no
C3D C31D . . 1.545(6) no
C4D C5D . . 1.504(6) no
C2D H21D . . 0.9900 no
C2D H22D . . 0.9900 no
C4D H42D . . 0.9900 no
C4D H41D . . 0.9900 no

loop_
_geom_hbond_atom_site_label_D
_geom_hbond_atom_site_label_H
_geom_hbond_atom_site_label_A
_geom_hbond_site_symmetry_A
_geom_hbond_distance_DH
_geom_hbond_distance_HA
_geom_hbond_distance_DA
_geom_hbond_angle_DHA
_geom_hbond_publ_flag
N19A H19A O32C . 0.93(4) 1.76(4) 2.645(4) 156(4) yes
N19B H19B O31D 1_646 0.94(4) 2.14(4) 2.824(4) 128(3) yes
N19B H19B O6W 1_656 0.94(4) 2.12(4) 2.873(5) 135(3) yes
O3C H3C O4W . 0.73(5) 2.36(5) 3.051(5) 159(5) yes
O3C H3C O31C . 0.73(5) 2.28(5) 2.640(4) 111(4) yes
O3D H3D O6W 1_565 0.81(6) 2.10(6) 2.761(4) 140(6) yes
O3D H3D O31D . 0.81(6) 2.08(7) 2.678(4) 131(5) yes
O11C H11C O32D 1_655 0.84(3) 1.70(3) 2.537(4) 173(5) yes
O11D H11D O31C . 0.94(5) 1.69(5) 2.604(4) 167(4) yes
O51C H51C O25B . 0.90(6) 1.78(7) 2.685(4) 179(8) yes
O51D H51D O25A 1_554 0.96(6) 1.72(6) 2.647(4) 162(5) yes
O1W H11W O3D . 0.92(4) 1.86(5) 2.764(5) 169(4) yes
O1W H12W O2W . 0.92(5) 1.83(5) 2.740(5) 170(4) yes
O2W H21W O31D 1_655 0.80(5) 2.01(5) 2.798(4) 169(5) yes
O2W H22W O32C . 0.83(7) 1.95(7) 2.758(4) 162(7) yes
O3W H31W O12D 1_645 0.91(6) 2.35(6) 3.218(5) 161(4) yes
O3W H32W O3C . 0.91(4) 2.02(4) 2.920(5) 179(5) yes
O4W H41W O1W 1_545 0.86(4) 1.87(4) 2.735(6) 180(6) yes
O4W H42W O12C . 0.90(4) 1.97(4) 2.861(5) 171(5) yes
O5W H51W O4W . 0.90(3) 1.89(3) 2.790(6) 180(4) yes
O5W H52W O32D . 0.90(3) 1.88(3) 2.774(5) 179(4) yes
O6W H61W O5W . 0.90(3) 1.79(3) 2.689(5) 180(4) yes
O6W H62W O3W 1_455 0.87(3) 2.01(3) 2.806(6) 153(3) yes
C4A H4A O25A . 0.95 2.45 2.975(5) 115 no
C4A H4A O51D 1_556 0.95 2.59 3.482(5) 156 no
C4B H4B O25B . 0.95 2.42 2.951(5) 115 no
C13B H13B O25A 1_545 1.00 2.58 3.427(5) 143 no
C22B H22B O12C 1_556 0.95 2.48 3.366(5) 155 no
C15A H30A O52C 1_565 0.99 2.51 3.263(5) 132 no
C17B H31B O52D 1_646 0.99 2.54 3.244(5) 128 no
C17A H32A O2B 1_465 0.99 2.52 3.461(5) 159 no
C17B H32B O2A . 0.99 2.58 3.526(4) 159 no
C18A H33A O11D . 0.99 2.44 3.241(5) 138 no
C18A H34A O3B 1_465 0.99 2.52 3.342(5) 140 no
C25B H41B O24B 1_645 0.98 2.48 3.174(5) 128 no
C26B H42B O52C . 0.98 2.48 3.098(5) 121 no

loop_
_geom_torsion_atom_site_label_1
_geom_torsion_atom_site_label_2
_geom_torsion_atom_site_label_3
_geom_torsion_atom_site_label_4
_geom_torsion
_geom_torsion_publ_flag
C25A O2A C2A C1A 9.7(5) no
C25A O2A C2A C3A -171.6(3) no
C26A O3A C3A C2A -179.7(3) no
C26A O3A C3A C4A -0.3(5) no
C23A O24A C12A C11A 173.6(3) no
C23A O24A C12A C13A -65.6(4) no
C12A O24A C23A C22A 90.9(4) no
C25B O2B C2B C1B 9.1(5) no
C25B O2B C2B C3B -172.2(3) no
C26B O3B C3B C2B 177.4(3) no
C26B O3B C3B C4B -3.0(5) no
C23B O24B C12B C11B 172.9(3) no
C23B O24B C12B C13B -66.2(4) no
C12B O24B C23B C22B 89.3(4) no
C10A N9A C5A C6A -160.3(3) no
C5A N9A C8A C7A 13.5(4) no
C10A N9A C5A C4A 19.6(6) no
C8A N9A C5A C6A -4.0(4) no
C8A N9A C10A C11A 6.4(5) no
C5A N9A C8A C13A -111.4(3) no
C8A N9A C5A C4A 175.8(4) no
C10A N9A C8A C13A 46.8(4) no
C8A N9A C10A O25A -174.8(3) no
C10A N9A C8A C7A 171.7(3) no
C5A N9A C10A O25A -20.8(6) no
C5A N9A C10A C11A 160.4(3) no
C20A N19A C18A C17A -141.8(3) no
C18A N19A C16A C15A -136.1(3) no
C20A N19A C16A C7A 114.4(3) no
C20A N19A C16A C15A -12.2(4) no
C16A N19A C20A C21A -44.1(4) no
C18A N19A C20A C21A 77.1(4) no
C16A N19A C18A C17A -17.0(4) no
C18A N19A C16A C7A -9.5(4) no
C8B N9B C5B C6B -5.0(4) no
C5B N9B C10B C11B 159.8(3) no
C10B N9B C5B C6B -160.1(3) no
C5B N9B C8B C13B -109.6(3) no
C10B N9B C8B C7B 170.5(3) no
C10B N9B C8B C13B 47.2(4) no
C8B N9B C5B C4B 174.6(4) no
C8B N9B C10B C11B 7.0(5) no
C5B N9B C8B C7B 13.7(4) no
C8B N9B C10B O25B -173.9(3) no
C10B N9B C5B C4B 19.5(6) no
C5B N9B C10B O25B -21.1(6) no
C20B N19B C18B C17B -139.3(3) no
C16B N19B C20B C21B -43.8(4) no
C20B N19B C16B C7B 113.7(3) no
C16B N19B C18B C17B -14.1(4) no
C18B N19B C20B C21B 77.9(4) no
C18B N19B C16B C7B -10.9(4) no
C20B N19B C16B C15B -12.7(4) no
C18B N19B C16B C15B -137.3(3) no
C2A C1A C6A C5A 0.9(6) no
C2A C1A C6A C7A -173.7(4) no
C6A C1A C2A O2A -179.0(3) no
C6A C1A C2A C3A 2.4(6) no
O2A C2A C3A C4A 177.8(3) no
O2A C2A C3A O3A -2.9(5) no
C1A C2A C3A C4A -3.5(6) no
C1A C2A C3A O3A 175.9(3) no
C2A C3A C4A C5A 1.3(6) no
O3A C3A C4A C5A -178.1(3) no
C3A C4A C5A N9A -177.7(4) no
C3A C4A C5A C6A 2.1(6) no
C4A C5A C6A C1A -3.2(6) no
N9A C5A C6A C7A -7.8(4) no
C4A C5A C6A C7A 172.4(3) no
N9A C5A C6A C1A 176.7(3) no
C1A C6A C7A C8A -169.6(4) no
C1A C6A C7A C16A -45.0(6) no
C1A C6A C7A C17A 71.1(5) no
C5A C6A C7A C17A -103.9(4) no
C5A C6A C7A C16A 140.0(3) no
C5A C6A C7A C8A 15.4(4) no
C17A C7A C8A C13A -140.0(3) no
C8A C7A C17A C18A 78.8(3) no
C16A C7A C8A C13A -25.7(4) no
C17A C7A C8A N9A 102.4(3) no
C6A C7A C17A C18A -167.4(3) no
C6A C7A C16A N19A 152.9(3) no
C17A C7A C16A C15A 153.8(3) no
C16A C7A C17A C18A -42.6(4) no
C16A C7A C8A N9A -143.3(3) no
C17A C7A C16A N19A 31.6(4) no
C6A C7A C8A C13A 100.7(3) no
C6A C7A C8A N9A -16.9(3) no
C6A C7A C16A C15A -84.9(4) no
C8A C7A C16A N19A -88.4(4) no
C8A C7A C16A C15A 33.8(4) no
N9A C8A C13A C14A 157.7(3) no
C7A C8A C13A C14A 41.0(4) no
C7A C8A C13A C12A 173.1(3) no
N9A C8A C13A C12A -70.2(3) no
O25A C10A C11A C12A 142.8(4) no
N9A C10A C11A C12A -38.4(5) no
C10A C11A C12A O24A 135.5(3) no
C10A C11A C12A C13A 12.2(5) no
O24A C12A C13A C8A -76.7(4) no
C11A C12A C13A C14A 169.0(3) no
C11A C12A C13A C8A 40.0(4) no
O24A C12A C13A C14A 52.3(4) no
C12A C13A C14A C15A 172.2(3) no
C8A C13A C14A C15A -61.2(4) no
C12A C13A C14A C21A -66.8(4) no
C8A C13A C14A C21A 59.7(4) no
C13A C14A C21A C20A -120.0(3) no
C21A C14A C15A C16A -57.2(3) no
C15A C14A C21A C22A -178.4(3) no
C15A C14A C21A C20A -0.3(4) no
C13A C14A C15A C16A 67.2(4) no
C13A C14A C21A C22A 61.8(5) no
C14A C15A C16A C7A -55.3(4) no
C14A C15A C16A N19A 64.1(3) no
C7A C17A C18A N19A 37.2(4) no
N19A C20A C21A C22A -130.3(3) no
N19A C20A C21A C14A 51.5(4) no
C20A C21A C22A C23A 178.0(3) no
C14A C21A C22A C23A -3.9(5) no
C21A C22A C23A O24A -66.3(4) no
C6B C1B C2B C3B 2.6(6) no
C6B C1B C2B O2B -178.8(3) no
C2B C1B C6B C7B -175.8(4) no
C2B C1B C6B C5B -0.3(5) no
O2B C2B C3B O3B -1.3(5) no
C1B C2B C3B C4B -2.1(6) no
O2B C2B C3B C4B 179.1(3) no
C1B C2B C3B O3B 177.6(3) no
O3B C3B C4B C5B 179.7(3) no
C2B C3B C4B C5B -0.7(6) no
C3B C4B C5B N9B -176.5(4) no
C3B C4B C5B C6B 3.0(6) no
C4B C5B C6B C1B -2.6(6) no
C4B C5B C6B C7B 173.7(3) no
N9B C5B C6B C1B 177.0(3) no
N9B C5B C6B C7B -6.7(4) no
C1B C6B C7B C16B -45.4(5) no
C5B C6B C7B C16B 138.8(3) no
C5B C6B C7B C17B -104.0(4) no
C1B C6B C7B C8B -169.8(4) no
C5B C6B C7B C8B 14.4(4) no
C1B C6B C7B C17B 71.8(5) no
C8B C7B C17B C18B 82.7(3) no
C6B C7B C17B C18B -164.3(3) no
C6B C7B C16B C15B -84.6(4) no
C8B C7B C16B N19B -89.1(4) no
C6B C7B C8B C13B 100.7(3) no
C16B C7B C8B N9B -141.8(3) no
C16B C7B C8B C13B -24.7(5) no
C17B C7B C8B N9B 103.0(3) no
C17B C7B C8B C13B -139.9(3) no
C6B C7B C16B N19B 153.2(3) no
C17B C7B C16B N19B 30.8(4) no
C6B C7B C8B N9B -16.4(4) no
C8B C7B C16B C15B 33.1(5) no
C16B C7B C17B C18B -39.6(4) no
C17B C7B C16B C15B 153.0(3) no
C7B C8B C13B C14B 40.4(4) no
N9B C8B C13B C12B -71.0(4) no
C7B C8B C13B C12B 172.9(3) no
N9B C8B C13B C14B 156.6(3) no
O25B C10B C11B C12B 142.8(4) no
N9B C10B C11B C12B -38.0(5) no
C10B C11B C12B O24B 133.8(3) no
C10B C11B C12B C13B 10.9(5) no
C11B C12B C13B C14B 170.8(3) no
O24B C12B C13B C14B 54.2(4) no
O24B C12B C13B C8B -75.4(4) no
C11B C12B C13B C8B 41.3(4) no
C12B C13B C14B C21B -67.1(4) no
C8B C13B C14B C15B -61.8(4) no
C12B C13B C14B C15B 172.0(3) no
C8B C13B C14B C21B 59.1(4) no
C15B C14B C21B C20B -2.2(4) no
C13B C14B C21B C20B -121.3(3) no
C13B C14B C21B C22B 60.0(5) no
C13B C14B C15B C16B 67.8(4) no
C21B C14B C15B C16B -55.9(3) no
C15B C14B C21B C22B 179.1(3) no
C14B C15B C16B C7B -55.7(4) no
C14B C15B C16B N19B 64.1(3) no
C7B C17B C18B N19B 33.3(4) no
N19B C20B C21B C14B 52.6(4) no
N19B C20B C21B C22B -128.6(4) no
C14B C21B C22B C23B -3.5(6) no
C20B C21B C22B C23B 177.8(3) no
C21B C22B C23B O24B -65.4(5) no
O11C C1C C2C C3C 174.6(3) yes
O12C C1C C2C C3C -5.8(5) yes
C1C C2C C3C C31C -53.3(4) no
C1C C2C C3C C4C -172.3(3) no
C1C C2C C3C O3C 70.5(4) yes
O3C C3C C31C O31C 10.6(4) yes
O3C C3C C31C O32C -170.6(3) yes
C2C C3C C4C C5C -177.1(3) no
C31C C3C C4C C5C 62.0(4) no
C4C C3C C31C O31C -108.2(4) yes
C2C C3C C31C O31C 134.3(3) yes
C2C C3C C31C O32C -46.9(4) yes
O3C C3C C4C C5C -58.3(4) yes
C4C C3C C31C O32C 70.6(4) yes
C3C C4C C5C O52C 91.0(5) yes
C3C C4C C5C O51C -89.6(4) yes
O11D C1D C2D C3D -165.4(3) yes
O12D C1D C2D C3D 15.2(6) yes
C1D C2D C3D C4D -173.8(3) no
C1D C2D C3D O3D 68.2(4) yes
C1D C2D C3D C31D -53.3(5) no
O3D C3D C31D O31D -0.5(5) yes
C4D C3D C31D O32D 58.0(4) yes
C2D C3D C4D C5D 176.1(3) no
C31D C3D C4D C5D 54.4(5) no
O3D C3D C31D O32D 179.0(3) yes
C2D C3D C31D O31D 118.8(4) yes
C2D C3D C31D O32D -61.7(4) yes
C4D C3D C31D O31D -121.5(4) yes
O3D C3D C4D C5D -67.4(4) yes
C3D C4D C5D O51D 178.8(3) yes
C3D C4D C5D O52D -0.4(6) yes
